data_2200175
loop_
_publ_author_name
'Cannon, Debbie'
'Quesada, Antonio'
'Quiroga, Jairo'
'Mej\'ia, Diana'
'Insuasty, Braulio'
'Abonia, Rodrigo'
'Cobo, Justo'
'Nogueras, Manuel'
'S\'anchez, Adolfo'
'Low, John Nicolson'

_publ_section_title
3,7,7-Trimethyl-4-phenyl-4,7,8,9-tetrahydro-2<i>H</i>-pyrazolo[3,4-<i>b</i>]quinolin-5-(6<i>H</i>)-one
_journal_issue 2
_journal_name_full 'Acta Crystallographica Section E'
_journal_page_first o157
_journal_page_last o159
_journal_paper_doi 10.1107/S1600536801001477
_journal_volume 57
_journal_year 2001
_chemical_formula_moiety 'C19 H21 N3 O'
_chemical_formula_sum 'C19 H21 N3 O'
_chemical_formula_weight 307.39
_chemical_melting_point 502
_chemical_name_systematic
;
3,7,7-Trimethyl-4-phenyl-4,7,8,9-tetrahydro-2H-pyrazolo[3,4-b]quinolin-5-
(6H)-one
;
_space_group_IT_number 14
_symmetry_cell_setting monoclinic
_symmetry_space_group_name_Hall '-P 2yn'
_symmetry_space_group_name_H-M 'P 1 21/n 1'
_cell_angle_alpha 90.00
_cell_angle_beta 96.0340(14)
_cell_angle_gamma 90.00
_cell_formula_units_Z 4
_cell_length_a 10.0870(5)
_cell_length_b 14.1978(5)
_cell_length_c 11.1928(8)
_cell_measurement_reflns_used 6601
_cell_measurement_temperature 150.0(10)
_cell_measurement_theta_max 27.48
_cell_measurement_theta_min 2.91
_cell_volume 1594.08(15)
_computing_cell_refinement 'DENZO-SMN (Otwinowski & Minor, 1997)'
_computing_data_collection 'KappaCCD Server Software (Nonius, 1997)'
_computing_data_reduction DENZO-SMN
_computing_molecular_graphics 'ORTEPII (Johnson, 1976) and PLATON (Spek, 2000)'
_computing_publication_material 'SHELXL97  and WordPerfect macro PRPKAPPA (Ferguson, 1999)'
_computing_structure_refinement 'SHELXL97 (Sheldrick, 1997)'
_computing_structure_solution 'SHELXS97 (Sheldrick, 1997)'
_diffrn_ambient_temperature 150.0(10)
_diffrn_measured_fraction_theta_full .988
_diffrn_measured_fraction_theta_max .988
_diffrn_measurement_device_type Kappa-CCD
_diffrn_measurement_method '\f and \w scans with \k offsets'
_diffrn_radiation_monochromator graphite
_diffrn_radiation_source 'fine-focus sealed X-ray tube'
_diffrn_radiation_type MoK\a
_diffrn_radiation_wavelength .71073
_diffrn_reflns_av_R_equivalents .047
_diffrn_reflns_av_sigmaI/netI .110
_diffrn_reflns_limit_h_max 13
_diffrn_reflns_limit_h_min -13
_diffrn_reflns_limit_k_max 18
_diffrn_reflns_limit_k_min -18
_diffrn_reflns_limit_l_max 14
_diffrn_reflns_limit_l_min -14
_diffrn_reflns_number 23946
_diffrn_reflns_theta_full 27.63
_diffrn_reflns_theta_max 27.63
_diffrn_reflns_theta_min 2.96
_diffrn_standards_decay_% negligible
_exptl_absorpt_coefficient_mu .081
_exptl_absorpt_correction_T_max .994
_exptl_absorpt_correction_T_min .987
_exptl_absorpt_correction_type multi-scan
_exptl_absorpt_process_details '(DENZO-SMN; Otwinowski & Minor, 1997)'
_exptl_crystal_colour colourless
_exptl_crystal_density_diffrn 1.281
_exptl_crystal_density_method 'not measured'
_exptl_crystal_description prism
_exptl_crystal_F_000 656
_exptl_crystal_size_max .16
_exptl_crystal_size_mid .14
_exptl_crystal_size_min .08
_refine_diff_density_max .264
_refine_diff_density_min -.356
_refine_ls_extinction_method none
_refine_ls_goodness_of_fit_ref .941
_refine_ls_hydrogen_treatment constr
_refine_ls_matrix_type full
_refine_ls_number_parameters 211
_refine_ls_number_reflns 3681
_refine_ls_number_restraints 0
_refine_ls_restrained_S_all .941
_refine_ls_R_factor_all .132
_refine_ls_R_factor_gt .056
_refine_ls_shift/su_max <0.001
_refine_ls_shift/su_mean .000
_refine_ls_structure_factor_coef Fsqd
_refine_ls_weighting_details 'w = 1/[\s^2^(Fo^2^)+(0.0733P)^2^] where P = (Fo^2^+2Fc^2^)/3'
_refine_ls_weighting_scheme calc
_refine_ls_wR_factor_ref .148
_reflns_number_gt 1960
_reflns_number_total 3681
_reflns_threshold_expression I>2\s(I)
_cod_data_source_file na6038.cif
_cod_data_source_block 1
_cod_depositor_comments
;
The following automatic conversions were performed:

'_exptl_absorpt_correction_type' value 'Multi-scan' changed to
'multi-scan' according to
/home/saulius/struct/CIF-dictionaries/cif_core.dic dictionary named
'cif_core.dic' version 2.4.1 from 2010-06-29.

Automatic conversion script
Id: cif_fix_values 1715 2011-07-08 13:25:40Z adriana 
;
_cod_original_sg_symbol_H-M 'P 21/n'
_cod_database_code 2200175
_cod_database_fobs_code 2200175

loop_
_symmetry_equiv_pos_as_xyz
'x, y, z'
'-x+1/2, y+1/2, -z+1/2'
'-x, -y, -z'
'x+1/2, -y+1/2, z+1/2'

loop_
_atom_site_label
_atom_site_fract_x
_atom_site_fract_y
_atom_site_fract_z
_atom_site_U_iso_or_equiv
_atom_site_adp_type
_atom_site_calc_flag
_atom_site_refinement_flags
_atom_site_occupancy
_atom_site_disorder_assembly
_atom_site_disorder_group
_atom_site_type_symbol
N1 .03979(17) .48816(12) .66069(15) .0288(4) Uani d . 1 . . N
N2 .08492(17) .49441(12) .77984(15) .0301(4) Uani d . 1 . . N
C3 .1736(2) .42667(14) .81730(18) .0272(5) Uani d . 1 . . C
C3A .18685(19) .37042(14) .71874(17) .0248(5) Uani d . 1 . . C
C31 .2363(2) .42237(16) .94324(18) .0372(6) Uani d . 1 . . C
C4 .26485(19) .28267(13) .69798(17) .0253(5) Uani d . 1 . . C
C41 .1994(2) .19599(14) .74721(17) .0253(5) Uani d . 1 . . C
C42 .0970(2) .14951(14) .6799(2) .0309(5) Uani d . 1 . . C
C43 .0345(2) .07262(15) .7259(2) .0365(6) Uani d . 1 . . C
C44 .0739(2) .04152(16) .8410(2) .0405(6) Uani d . 1 . . C
C45 .1757(2) .08656(15) .9089(2) .0388(6) Uani d . 1 . . C
C46 .2388(2) .16331(14) .86258(19) .0319(5) Uani d . 1 . . C
C4A .27697(19) .27521(14) .56348(18) .0248(5) Uani d . 1 . . C
C5 .37729(19) .21344(14) .52547(18) .0249(5) Uani d . 1 . . C
O51 .45326(13) .16825(10) .59917(12) .0309(4) Uani d . 1 . . O
C6 .39161(19) .20477(15) .39318(18) .0294(5) Uani d . 1 . . C
C7 .2616(2) .21729(14) .31167(17) .0264(5) Uani d . 1 . . C
C71 .2881(2) .22044(16) .17987(18) .0353(6) Uani d . 1 . . C
C72 .1679(2) .13499(15) .3284(2) .0352(6) Uani d . 1 . . C
C8A .19262(19) .32104(13) .47854(18) .0245(5) Uani d . 1 . . C
C8 .1995(2) .31012(14) .34582(17) .0291(5) Uani d . 1 . . C
N9 .09775(16) .38222(12) .50788(14) .0286(4) Uani d . 1 . . N
C9A .10411(19) .41232(14) .62706(18) .0260(5) Uani d . 1 . . C
H2 .0587 .5384 .8276 .036 Uiso calc R 1 . . H
H31A .2159 .4802 .9854 .056 Uiso calc PR .50 . . H
H31B .3330 .4160 .9437 .056 Uiso calc PR .50 . . H
H31C .2012 .3680 .9838 .056 Uiso calc PR .50 . . H
H31D .2842 .3626 .9565 .056 Uiso calc PR .50 . . H
H31E .1671 .4268 .9982 .056 Uiso calc PR .50 . . H
H31F .2989 .4748 .9581 .056 Uiso calc PR .50 . . H
H4 .3564 .2895 .7410 .030 Uiso calc R 1 . . H
H42 .0689 .1706 .6008 .037 Uiso calc R 1 . . H
H43 -.0355 .0413 .6781 .044 Uiso calc R 1 . . H
H44 .0306 -.0108 .8730 .049 Uiso calc R 1 . . H
H45 .2034 .0652 .9880 .047 Uiso calc R 1 . . H
H46 .3096 .1938 .9103 .038 Uiso calc R 1 . . H
H6A .4289 .1419 .3779 .035 Uiso calc R 1 . . H
H6B .4563 .2526 .3713 .035 Uiso calc R 1 . . H
H71A .3314 .1618 .1590 .053 Uiso calc R 1 . . H
H71B .3464 .2739 .1670 .053 Uiso calc R 1 . . H
H71C .2035 .2276 .1291 .053 Uiso calc R 1 . . H
H72A .2097 .0761 .3060 .053 Uiso calc R 1 . . H
H72B .0840 .1443 .2772 .053 Uiso calc R 1 . . H
H72C .1500 .1317 .4127 .053 Uiso calc R 1 . . H
H8A .2522 .3628 .3173 .035 Uiso calc R 1 . . H
H8B .1082 .3146 .3040 .035 Uiso calc R 1 . . H
H9 .0345 .4022 .4537 .034 Uiso calc R 1 . . H

loop_
_atom_site_aniso_label
_atom_site_aniso_U_11
_atom_site_aniso_U_22
_atom_site_aniso_U_33
_atom_site_aniso_U_12
_atom_site_aniso_U_13
_atom_site_aniso_U_23
N1 .0358(10) .0259(10) .0242(10) .0021(8) .0004(8) -.0023(8)
N2 .0394(11) .0260(10) .0252(10) -.0006(8) .0045(8) -.0040(8)
C3 .0309(11) .0244(11) .0259(12) -.0041(10) .0009(9) .0015(9)
C3A .0258(11) .0243(11) .0239(11) -.0021(9) .0011(9) .0013(9)
C31 .0477(14) .0353(13) .0277(13) -.0035(11) -.0004(11) -.0030(10)
C4 .0257(11) .0263(11) .0229(11) -.0002(9) -.0019(9) .0014(9)
C41 .0290(11) .0239(11) .0240(12) .0061(9) .0067(9) -.0003(9)
C42 .0332(12) .0329(13) .0265(12) -.0004(10) .0033(10) .0005(10)
C43 .0416(13) .0312(13) .0372(14) -.0090(11) .0067(11) -.0029(11)
C44 .0548(16) .0268(12) .0421(15) -.0016(11) .0151(13) .0025(11)
C45 .0560(15) .0317(13) .0297(13) .0076(12) .0092(12) .0060(11)
C46 .0386(13) .0291(12) .0278(12) .0026(10) .0028(10) .0014(10)
C4A .0250(11) .0250(11) .0244(11) -.0014(9) .0024(9) .0010(9)
C5 .0226(10) .0236(11) .0283(12) -.0036(9) .0008(9) .0020(9)
O51 .0306(8) .0309(9) .0304(9) .0041(7) -.0001(7) .0058(7)
C6 .0270(11) .0337(12) .0280(12) .0025(10) .0045(9) .0015(10)
C7 .0287(11) .0270(11) .0232(12) .0009(9) .0009(9) -.0014(9)
C71 .0364(12) .0415(14) .0275(12) .0024(11) .0013(10) -.0027(10)
C72 .0366(13) .0312(13) .0373(14) -.0014(10) .0009(10) -.0030(10)
C8A .0257(11) .0203(11) .0272(12) -.0006(9) .0018(9) -.0013(9)
C8 .0336(12) .0293(12) .0240(12) .0018(10) .0008(9) .0021(9)
N9 .0295(10) .0314(10) .0233(10) .0057(8) -.0048(8) -.0036(8)
C9A .0285(11) .0225(11) .0267(12) -.0023(9) .0023(9) -.0021(9)

loop_
_atom_type_symbol
_atom_type_description
_atom_type_scat_dispersion_real
_atom_type_scat_dispersion_imag
_atom_type_scat_source
C C .0033 .0016 'International Tables Vol C Tables 4.2.6.8 and 6.1.1.4'
H H .0000 .0000 'International Tables Vol C Tables 4.2.6.8 and 6.1.1.4'
N N .0061 .0033 'International Tables Vol C Tables 4.2.6.8 and 6.1.1.4'
O O .0106 .0060 'International Tables Vol C Tables 4.2.6.8 and 6.1.1.4'

loop_
_geom_angle_atom_site_label_1
_geom_angle_atom_site_label_2
_geom_angle_atom_site_label_3
_geom_angle
_geom_angle_publ_flag
C9A N1 N2 101.9(2) yes
C3 N2 N1 113.5(2) yes
C3 N2 H2 123.2 no
N1 N2 H2 123.2 no
N2 C3 C3A 106.32(18) no
N2 C3 C31 121.77(18) no
C3A C3 C31 131.91(19) no
C3 C3A C9A 103.99(18) no
C3 C3A C4 134.35(19) no
C9A C3A C4 121.65(18) no
C3 C31 H31A 109.5 no
C3 C31 H31B 109.5 no
H31A C31 H31B 109.5 no
C3 C31 H31C 109.5 no
H31A C31 H31C 109.5 no
H31B C31 H31C 109.5 no
C3 C31 H31D 109.5 no
H31A C31 H31D 141.1 no
H31B C31 H31D 56.3 no
H31C C31 H31D 56.3 no
C3 C31 H31E 109.5 no
H31A C31 H31E 56.3 no
H31B C31 H31E 141.1 no
H31C C31 H31E 56.3 no
H31D C31 H31E 109.5 no
C3 C31 H31F 109.5 no
H31A C31 H31F 56.3 no
H31B C31 H31F 56.3 no
H31C C31 H31F 141.1 no
H31D C31 H31F 109.5 no
H31E C31 H31F 109.5 no
C3A C4 C41 111.04(15) no
C3A C4 C4A 107.88(16) no
C41 C4 C4A 112.48(16) no
C3A C4 H4 108.4 no
C41 C4 H4 108.4 no
C4A C4 H4 108.4 no
C42 C41 C46 118.1(2) no
C42 C41 C4 121.03(18) no
C46 C41 C4 120.82(19) no
C41 C42 C43 121.2(2) no
C41 C42 H42 119.4 no
C43 C42 H42 119.4 no
C44 C43 C42 120.0(2) no
C44 C43 H43 120.0 no
C42 C43 H43 120.0 no
C45 C44 C43 119.6(2) no
C45 C44 H44 120.2 no
C43 C44 H44 120.2 no
C44 C45 C46 120.3(2) no
C44 C45 H45 119.8 no
C46 C45 H45 119.8 no
C45 C46 C41 120.8(2) no
C45 C46 H46 119.6 no
C41 C46 H46 119.6 no
C8A C4A C5 119.29(18) no
C8A C4A C4 122.85(17) no
C5 C4A C4 117.78(17) no
O51 C5 C4A 121.50(19) no
O51 C5 C6 119.57(18) no
C4A C5 C6 118.93(18) no
C5 C6 C7 114.34(16) no
C5 C6 H6A 108.7 no
C7 C6 H6A 108.7 no
C5 C6 H6B 108.7 no
C7 C6 H6B 108.7 no
H6A C6 H6B 107.6 no
C8 C7 C72 110.80(16) no
C8 C7 C71 109.57(17) no
C72 C7 C71 108.32(17) no
C8 C7 C6 107.48(17) no
C72 C7 C6 109.96(17) no
C71 C7 C6 110.71(16) no
C7 C71 H71A 109.5 no
C7 C71 H71B 109.5 no
H71A C71 H71B 109.5 no
C7 C71 H71C 109.5 no
H71A C71 H71C 109.5 no
H71B C71 H71C 109.5 no
C7 C72 H72A 109.5 no
C7 C72 H72B 109.5 no
H72A C72 H72B 109.5 no
C7 C72 H72C 109.5 no
H72A C72 H72C 109.5 no
H72B C72 H72C 109.5 no
N9 C8A C4A 122.51(18) no
N9 C8A C8 114.33(17) no
C4A C8A C8 123.14(18) no
C8A C8 C7 113.56(17) no
C8A C8 H8A 108.9 no
C7 C8 H8A 108.9 no
C8A C8 H8B 108.9 no
C7 C8 H8B 108.9 no
H8A C8 H8B 107.7 no
C8A N9 C9A 117.66(17) no
C8A N9 H9 121.2 no
C9A N9 H9 121.2 no
N1 C9A C3A 114.26(18) no
N1 C9A N9 122.9(2) yes
C3A C9A N9 122.65(18) no

loop_
_geom_bond_atom_site_label_1
_geom_bond_atom_site_label_2
_geom_bond_site_symmetry_2
_geom_bond_distance
_geom_bond_publ_flag
N1 C9A . 1.332(2) yes
N1 N2 . 1.366(2) yes
N2 C3 . 1.350(3) yes
N2 H2 . .8800 no
C3 C3A . 1.380(3) no
C3 C31 . 1.484(3) no
C3A C9A . 1.387(3) no
C3A C4 . 1.505(3) no
C31 H31A . .9800 no
C31 H31B . .9800 no
C31 H31C . .9800 no
C31 H31D . .9800 no
C31 H31E . .9800 no
C31 H31F . .9800 no
C4 C41 . 1.526(3) no
C4 C4A . 1.527(3) no
C4 H4 . 1.0000 no
C41 C42 . 1.381(3) no
C41 C46 . 1.390(3) no
C42 C43 . 1.386(3) no
C42 H42 . .9500 no
C43 C44 . 1.381(3) no
C43 H43 . .9500 no
C44 C45 . 1.370(3) no
C44 H44 . .9500 no
C45 C46 . 1.389(3) no
C45 H45 . .9500 no
C46 H46 . .9500 no
C4A C8A . 1.371(3) no
C4A C5 . 1.437(3) no
C5 O51 . 1.244(2) no
C5 C6 . 1.508(3) no
C6 C7 . 1.527(3) no
C6 H6A . .9900 no
C6 H6B . .9900 no
C7 C8 . 1.525(3) no
C7 C72 . 1.526(3) no
C7 C71 . 1.527(3) no
C71 H71A . .9800 no
C71 H71B . .9800 no
C71 H71C . .9800 no
C72 H72A . .9800 no
C72 H72B . .9800 no
C72 H72C . .9800 no
C8A N9 . 1.358(2) yes
C8A C8 . 1.502(3) no
C8 H8A . .9900 no
C8 H8B . .9900 no
N9 C9A . 1.396(2) yes
N9 H9 . .8800 no

loop_
_geom_hbond_atom_site_label_D
_geom_hbond_atom_site_label_H
_geom_hbond_atom_site_label_A
_geom_hbond_site_symmetry_A
_geom_hbond_distance_DH
_geom_hbond_distance_HA
_geom_hbond_distance_DA
_geom_hbond_angle_DHA
_geom_hbond_publ_flag
N2 H2 O51 2_556 .88 2.03 2.861(2) 158 y
N9 H9 N1 3_566 .88 2.10 2.885(2) 148 y
